data_7041902
loop_
_publ_author_name
'H\"aller, L Jonas L'
'Mas-Marz\'a, Elena'
'Cybulski, Mateusz K.'
'Sanguramath, Rajashekharayya A.'
'Macgregor, Stuart A.'
'Mahon, Mary F.'
'Raynaud, Christophe'
'Russell, Christopher A.'
'Whittlesey, Michael K.'

_publ_section_title
;
 Computation provides chemical insight into the diverse hydride NMR
 chemical shifts of [Ru(NHC)4(L)H](0/+) species (NHC = N-heterocyclic
 carbene; L = vacant, H2, N2, CO, MeCN, O2, P4, SO2, H(-), F(-) and Cl(-))
 and their [Ru(R2PCH2CH2PR2)2(L)H](+) congeners.
;
_journal_issue 9
_journal_name_full 'Dalton transactions (Cambridge, England : 2003)'
_journal_page_first 2861
_journal_page_last 2873
_journal_paper_doi 10.1039/c7dt00117g
_journal_volume 46
_journal_year 2017
_chemical_formula_moiety 'C28 H48 N8 P4 Ru, C32 H12 B F24, C4 H8 O, C6 H14'
_chemical_formula_sum 'C70 H83 B F24 N8 O P4 Ru'
_chemical_formula_weight 1744.20
_chemical_name_systematic
;
 ? 
;
_space_group_crystal_system monoclinic
_space_group_IT_number 14
_space_group_name_Hall '-P 2yab'
_space_group_name_H-M_alt 'P 1 21/a 1'
_symmetry_space_group_name_Hall '-P 2yab'
_symmetry_space_group_name_H-M 'P 1 21/a 1'
_atom_sites_solution_hydrogens geom
_atom_sites_solution_primary direct
_audit_creation_date 2016-03-07
_audit_creation_method
;
Olex2 1.2
(compiled 2016.02.19 svn.r3266 for OlexSys, GUI svn.r5155)
;
_audit_update_record
;
2016-03-09 deposited with the CCDC.
2017-01-30 downloaded from the CCDC.
;
_cell_angle_alpha 90
_cell_angle_beta 110.5340(10)
_cell_angle_gamma 90
_cell_formula_units_Z 4
_cell_length_a 20.67300(10)
_cell_length_b 19.62700(10)
_cell_length_c 20.68000(10)
_cell_measurement_reflns_used 181253
_cell_measurement_temperature 150(2)
_cell_measurement_theta_max 30.034
_cell_measurement_theta_min 2.910
_cell_volume 7857.77(8)
_computing_cell_refinement 'HKL Scalepack (Otwinowski & Minor 1997)'
_computing_data_collection 'Collect (Bruker AXS BV 1997-2004)'
_computing_data_reduction 'Denzo & Scalepack (Otwinowski, Minor 1997)'
_computing_molecular_graphics 'Olex2 (Dolomanov et al., 2009)'
_computing_publication_material 'Olex2 (Dolomanov et al., 2009)'
_computing_structure_refinement 'ShelXL (Sheldrick, 2015)'
_computing_structure_solution 'ShelXS (Sheldrick, 2008)'
_diffrn_ambient_temperature 150.15
_diffrn_measured_fraction_theta_full 0.995
_diffrn_measured_fraction_theta_max 0.997
_diffrn_measurement_device_type '95mm CCD camera on \k-goniostat'
_diffrn_measurement_method CCD
_diffrn_radiation_type MoK\a
_diffrn_radiation_wavelength 0.71073
_diffrn_reflns_av_R_equivalents 0.0501
_diffrn_reflns_av_unetI/netI 0.0266
_diffrn_reflns_Laue_measured_fraction_full 0.995
_diffrn_reflns_Laue_measured_fraction_max 0.997
_diffrn_reflns_limit_h_max 27
_diffrn_reflns_limit_h_min -27
_diffrn_reflns_limit_k_max 26
_diffrn_reflns_limit_k_min -26
_diffrn_reflns_limit_l_max 27
_diffrn_reflns_limit_l_min -27
_diffrn_reflns_number 146852
_diffrn_reflns_point_group_measured_fraction_full 0.995
_diffrn_reflns_point_group_measured_fraction_max 0.997
_diffrn_reflns_theta_full 25.242
_diffrn_reflns_theta_max 28.698
_diffrn_reflns_theta_min 3.562
_exptl_absorpt_coefficient_mu 0.385
_exptl_absorpt_correction_T_max 0.826
_exptl_absorpt_correction_T_min 0.727
_exptl_absorpt_correction_type multi-scan
_exptl_absorpt_process_details
;
multi-scan from symmetry-related measurements 
 Sortav (Blessing 1995)
;
_exptl_crystal_colour orange
_exptl_crystal_colour_primary orange
_exptl_crystal_density_diffrn 1.474
_exptl_crystal_density_method 'not measured'
_exptl_crystal_description block
_exptl_crystal_F_000 3568
_exptl_crystal_size_max 0.45
_exptl_crystal_size_mid 0.4
_exptl_crystal_size_min 0.4
_refine_diff_density_max 2.005
_refine_diff_density_min -1.523
_refine_diff_density_rms 0.108
_refine_ls_extinction_method none
_refine_ls_goodness_of_fit_ref 1.027
_refine_ls_hydrogen_treatment constr
_refine_ls_matrix_type full
_refine_ls_number_parameters 1022
_refine_ls_number_reflns 20231
_refine_ls_number_restraints 81
_refine_ls_restrained_S_all 1.038
_refine_ls_R_factor_all 0.0760
_refine_ls_R_factor_gt 0.0619
_refine_ls_shift/su_max 0.001
_refine_ls_shift/su_mean 0.000
_refine_ls_structure_factor_coef Fsqd
_refine_ls_weighting_details 'w=1/[\s^2^(Fo^2^)+(0.0931P)^2^+18.4287P] where P=(Fo^2^+2Fc^2^)/3'
_refine_ls_weighting_scheme calc
_refine_ls_wR_factor_gt 0.1656
_refine_ls_wR_factor_ref 0.1829
_reflns_Friedel_coverage 0.000
_reflns_number_gt 16673
_reflns_number_total 20231
_reflns_threshold_expression 'I > 2\s(I)'
_cod_data_source_file c7dt00117g2.cif
_cod_data_source_block k09mkw37
_cod_depositor_comments 'Adding full bibliography for 7041901--7041903.cif.'
_cod_database_code 7041902
_shelx_space_group_comment
;
The symmetry employed for this shelxl refinement is uniquely defined
by the following loop, which should always be used as a source of
symmetry information in preference to the above space-group names.
They are only intended as comments.
;
_shelx_estimated_absorpt_t_max 0.861
_shelx_estimated_absorpt_t_min 0.846
_shelx_shelxl_version_number 2014/7
_olex2_submission_special_instructions 'No special instructions were received'

loop_
_space_group_symop_operation_xyz
'x, y, z'
'-x+1/2, y+1/2, -z'
'-x, -y, -z'
'x-1/2, -y-1/2, z'

loop_
_atom_site_label
_atom_site_type_symbol
_atom_site_fract_x
_atom_site_fract_y
_atom_site_fract_z
_atom_site_U_iso_or_equiv
_atom_site_adp_type
_atom_site_occupancy
_atom_site_site_symmetry_order
_atom_site_calc_flag
_atom_site_refinement_flags_posn
_atom_site_refinement_flags_adp
_atom_site_refinement_flags_occupancy
_atom_site_disorder_assembly
_atom_site_disorder_group
Ru1 Ru 0.97581(2) -0.21871(2) 0.76279(2) 0.02190(7) Uani 1 1 d . . . . .
P1 P 0.91505(4) -0.26003(4) 0.82881(4) 0.02870(16) Uani 1 1 d . . . . .
P2 P 0.81448(5) -0.30227(7) 0.81960(5) 0.0479(2) Uani 1 1 d . . . . .
P3 P 0.86751(8) -0.23483(8) 0.90519(7) 0.0684(4) Uani 1 1 d . . . . .
P4 P 0.90755(7) -0.33703(8) 0.90183(8) 0.0727(4) Uani 1 1 d . . . . .
F1 F 0.6095(5) -0.2846(4) 0.3743(3) 0.081(3) Uani 0.6 1 d D . P A 1
F2 F 0.6265(5) -0.1831(4) 0.3595(5) 0.093(2) Uani 0.6 1 d D . P A 1
F3 F 0.5293(3) -0.2273(6) 0.3052(3) 0.106(4) Uani 0.6 1 d D . P A 1
F4 F 0.55659(18) -0.21209(14) 0.05035(14) 0.0748(9) Uani 1 1 d . . . . .
F5 F 0.49861(13) -0.29633(19) 0.06569(13) 0.0750(9) Uani 1 1 d . . . . .
F6 F 0.58562(15) -0.31264(18) 0.03730(12) 0.0724(9) Uani 1 1 d . . . . .
F7 F 1.03265(16) -0.3965(2) 0.53874(18) 0.0762(7) Uani 0.8 1 d D . P B 1
F8 F 1.03045(17) -0.3082(2) 0.4827(2) 0.0762(7) Uani 0.8 1 d D . P B 1
F9 F 1.05251(19) -0.4010(2) 0.4445(2) 0.0762(7) Uani 0.8 1 d D . P B 1
F10 F 0.81609(16) -0.5060(2) 0.50784(17) 0.0974(13) Uani 1 1 d . . . . .
F11 F 0.73184(18) -0.43776(17) 0.4584(2) 0.0824(10) Uani 1 1 d . . . . .
F12 F 0.74855(18) -0.52093(16) 0.40456(17) 0.0783(9) Uani 1 1 d . . . . .
F13 F 0.9101(3) -0.1143(3) 0.4282(2) 0.166(3) Uani 1 1 d . . . . .
F14 F 0.9965(2) -0.1041(3) 0.4007(2) 0.141(2) Uani 1 1 d . . . . .
F15 F 0.9269(3) -0.0331(2) 0.3697(2) 0.1329(19) Uani 1 1 d . . . . .
F16 F 0.9025(2) -0.0679(2) 0.12896(18) 0.1133(16) Uani 1 1 d . . . . .
F17 F 0.87244(17) -0.16543(15) 0.08173(15) 0.0692(8) Uani 1 1 d . . . . .
F18 F 0.79758(19) -0.0971(2) 0.08671(17) 0.0891(11) Uani 1 1 d . . . . .
F19 F 1.00293(14) -0.38992(17) 0.17570(19) 0.0769(9) Uani 1 1 d . . . . .
F20 F 0.9416(2) -0.3953(4) 0.0713(2) 0.166(3) Uani 1 1 d . . . . .
F21 F 0.97745(18) -0.48480(18) 0.1289(3) 0.1054(15) Uani 1 1 d . . . . .
F22 F 0.76049(16) -0.59233(14) 0.1037(2) 0.0938(13) Uani 1 1 d . . . . .
F23 F 0.69597(13) -0.54987(12) 0.15415(14) 0.0526(6) Uani 1 1 d . . . . .
F24 F 0.68164(16) -0.51993(18) 0.05128(14) 0.0775(9) Uani 1 1 d . . . . .
F1A F 0.5322(5) -0.2727(7) 0.3111(7) 0.108(5) Uani 0.4 1 d D . P A 2
F2A F 0.5707(9) -0.1751(4) 0.3162(7) 0.102(4) Uani 0.4 1 d D . P A 2
F3A F 0.6282(5) -0.2504(10) 0.3852(4) 0.123(9) Uani 0.4 1 d D . P A 2
F7A F 1.0400(7) -0.4300(6) 0.5157(7) 0.0762(7) Uani 0.2 1 d D . P B 2
F8A F 1.0292(7) -0.3250(7) 0.5195(7) 0.0762(7) Uani 0.2 1 d D . P B 2
F9A F 1.0502(7) -0.3715(9) 0.4346(7) 0.0762(7) Uani 0.2 1 d D . P B 2
O1 O 1.1994(3) -0.1153(4) 0.5923(4) 0.158(3) Uani 1 1 d . . . . .
N1 N 1.06425(13) -0.33500(13) 0.73012(13) 0.0282(5) Uani 1 1 d . . . . .
N2 N 0.96393(13) -0.37387(13) 0.71684(13) 0.0289(5) Uani 1 1 d . . . . .
N3 N 0.88313(13) -0.23788(13) 0.60790(13) 0.0281(5) Uani 1 1 d . . . . .
N4 N 0.82186(12) -0.19559(13) 0.66232(12) 0.0270(5) Uani 1 1 d . . . . .
N5 N 0.93991(13) -0.06448(13) 0.73216(14) 0.0297(5) Uani 1 1 d . . . . .
N6 N 0.96616(14) -0.08247(13) 0.84040(14) 0.0306(5) Uani 1 1 d . . . . .
N7 N 1.11884(13) -0.15675(14) 0.85337(15) 0.0338(6) Uani 1 1 d . . . . .
N8 N 1.10789(14) -0.25539(15) 0.89254(13) 0.0328(6) Uani 1 1 d . . . . .
C1 C 1.00250(15) -0.31564(14) 0.73529(15) 0.0255(5) Uani 1 1 d . . . . .
C2 C 1.06400(18) -0.40319(16) 0.71011(16) 0.0336(7) Uani 1 1 d . . . . .
C3 C 1.00106(19) -0.42771(16) 0.70200(17) 0.0345(7) Uani 1 1 d . . . . .
C4 C 1.12399(17) -0.29128(17) 0.74062(19) 0.0350(7) Uani 1 1 d . . . . .
H4A H 1.1109 -0.2437 0.7434 0.053 Uiso 1 1 calc GR . . . .
H4B H 1.1404 -0.2967 0.7019 0.053 Uiso 1 1 calc GR . . . .
H4C H 1.1609 -0.3041 0.7837 0.053 Uiso 1 1 calc GR . . . .
C5 C 1.1246(2) -0.4364(2) 0.6993(2) 0.0453(9) Uani 1 1 d . . . . .
H5A H 1.1159 -0.4853 0.6918 0.068 Uiso 1 1 calc GR . . . .
H5B H 1.1660 -0.4292 0.7401 0.068 Uiso 1 1 calc GR . . . .
H5C H 1.1315 -0.4163 0.6588 0.068 Uiso 1 1 calc GR . . . .
C6 C 0.9707(2) -0.49678(19) 0.6816(2) 0.0521(10) Uani 1 1 d . . . . .
H6A H 1.0068 -0.5283 0.6800 0.078 Uiso 1 1 calc GR . . . .
H6B H 0.9344 -0.4944 0.6359 0.078 Uiso 1 1 calc GR . . . .
H6C H 0.9509 -0.5130 0.7154 0.078 Uiso 1 1 calc GR . . . .
C7 C 0.89143(18) -0.38116(19) 0.7082(2) 0.0411(8) Uani 1 1 d . . . . .
H7A H 0.8870 -0.4114 0.7441 0.062 Uiso 1 1 calc GR . . . .
H7B H 0.8663 -0.4006 0.6626 0.062 Uiso 1 1 calc GR . . . .
H7C H 0.8721 -0.3364 0.7121 0.062 Uiso 1 1 calc GR . . . .
C8 C 0.88781(15) -0.21739(14) 0.67296(15) 0.0246(5) Uani 1 1 d . . . . .
C9 C 0.81687(17) -0.23028(17) 0.55977(16) 0.0338(7) Uani 1 1 d . . . . .
C10 C 0.77807(16) -0.20380(17) 0.59381(16) 0.0325(6) Uani 1 1 d . . . . .
C11 C 0.94057(18) -0.2624(2) 0.58799(18) 0.0378(7) Uani 1 1 d . . . . .
H11A H 0.9844 -0.2465 0.6217 0.057 Uiso 1 1 calc GR . . . .
H11B H 0.9356 -0.2446 0.5422 0.057 Uiso 1 1 calc GR . . . .
H11C H 0.9401 -0.3123 0.5868 0.057 Uiso 1 1 calc GR . . . .
C12 C 0.7979(2) -0.2501(3) 0.48552(19) 0.0522(10) Uani 1 1 d . . . . .
H12A H 0.7482 -0.2435 0.4617 0.078 Uiso 1 1 calc GR . . . .
H12B H 0.8095 -0.2982 0.4825 0.078 Uiso 1 1 calc GR . . . .
H12C H 0.8235 -0.2218 0.4638 0.078 Uiso 1 1 calc GR . . . .
C13 C 0.70280(18) -0.1870(2) 0.5697(2) 0.0451(8) Uani 1 1 d . . . . .
H13A H 0.6821 -0.1957 0.5199 0.068 Uiso 1 1 calc GR . . . .
H13B H 0.6969 -0.1389 0.5788 0.068 Uiso 1 1 calc GR . . . .
H13C H 0.6801 -0.2155 0.5943 0.068 Uiso 1 1 calc GR . . . .
C14 C 0.79911(16) -0.15963(18) 0.71214(17) 0.0342(7) Uani 1 1 d . . . . .
H14A H 0.8381 -0.1544 0.7556 0.051 Uiso 1 1 calc GR . . . .
H14B H 0.7624 -0.1857 0.7204 0.051 Uiso 1 1 calc GR . . . .
H14C H 0.7815 -0.1146 0.6939 0.051 Uiso 1 1 calc GR . . . .
C15 C 0.95927(14) -0.11597(14) 0.78004(15) 0.0258(5) Uani 1 1 d . . . . .
C16 C 0.93428(17) -0.00188(16) 0.7623(2) 0.0367(7) Uani 1 1 d . . . . .
C17 C 0.95116(17) -0.01331(16) 0.83008(19) 0.0362(7) Uani 1 1 d . . . . .
C18 C 0.93052(18) -0.07056(18) 0.65907(18) 0.0371(7) Uani 1 1 d . . . . .
H18A H 0.9568 -0.1098 0.6523 0.056 Uiso 1 1 calc GR . . . .
H18B H 0.9471 -0.0290 0.6437 0.056 Uiso 1 1 calc GR . . . .
H18C H 0.8814 -0.0770 0.6322 0.056 Uiso 1 1 calc GR . . . .
C19 C 0.9128(2) 0.06289(19) 0.7215(2) 0.0510(10) Uani 1 1 d . . . . .
H19A H 0.9058 0.0988 0.7513 0.076 Uiso 1 1 calc GR . . . .
H19B H 0.8697 0.0552 0.6826 0.076 Uiso 1 1 calc GR . . . .
H19C H 0.9491 0.0770 0.7039 0.076 Uiso 1 1 calc GR . . . .
C20 C 0.9544(2) 0.0335(2) 0.8880(2) 0.0526(10) Uani 1 1 d . . . . .
H20A H 0.9413 0.0796 0.8699 0.079 Uiso 1 1 calc GR . . . .
H20B H 1.0015 0.0341 0.9218 0.079 Uiso 1 1 calc GR . . . .
H20C H 0.9224 0.0175 0.9103 0.079 Uiso 1 1 calc GR . . . .
C21 C 0.99370(19) -0.11101(18) 0.90961(17) 0.0388(7) Uani 1 1 d . . . . .
H21A H 1.0022 -0.1598 0.9067 0.058 Uiso 1 1 calc GR . . . .
H21B H 0.9603 -0.1043 0.9330 0.058 Uiso 1 1 calc GR . . . .
H21C H 1.0371 -0.0881 0.9358 0.058 Uiso 1 1 calc GR . . . .
C22 C 1.07357(15) -0.21084(15) 0.84154(16) 0.0281(6) Uani 1 1 d . . . . .
C23 C 1.17786(17) -0.1673(2) 0.91152(19) 0.0425(8) Uani 1 1 d . . . . .
C24 C 1.17171(17) -0.2287(2) 0.93547(18) 0.0422(8) Uani 1 1 d . . . . .
C25 C 1.11104(19) -0.09699(19) 0.8094(2) 0.0460(9) Uani 1 1 d . . . . .
H25A H 1.0810 -0.1082 0.7623 0.069 Uiso 1 1 calc GR . . . .
H25B H 1.1564 -0.0829 0.8092 0.069 Uiso 1 1 calc GR . . . .
H25C H 1.0905 -0.0598 0.8272 0.069 Uiso 1 1 calc GR . . . .
C26 C 1.2338(2) -0.1150(3) 0.9384(3) 0.0613(13) Uani 1 1 d . . . . .
H26A H 1.2692 -0.1321 0.9805 0.092 Uiso 1 1 calc GR . . . .
H26B H 1.2141 -0.0728 0.9487 0.092 Uiso 1 1 calc GR . . . .
H26C H 1.2547 -0.1060 0.9034 0.092 Uiso 1 1 calc GR . . . .
C27 C 1.2191(2) -0.2681(3) 0.9960(2) 0.0599(12) Uani 1 1 d . . . . .
H27A H 1.2611 -0.2415 1.0186 0.090 Uiso 1 1 calc GR . . . .
H27B H 1.2314 -0.3114 0.9798 0.090 Uiso 1 1 calc GR . . . .
H27C H 1.1957 -0.2770 1.0289 0.090 Uiso 1 1 calc GR . . . .
C28 C 1.08547(19) -0.32348(18) 0.90076(18) 0.0396(7) Uani 1 1 d . . . . .
H28A H 1.0426 -0.3338 0.8625 0.059 Uiso 1 1 calc GR . . . .
H28B H 1.0773 -0.3266 0.9446 0.059 Uiso 1 1 calc GR . . . .
H28C H 1.1213 -0.3562 0.9008 0.059 Uiso 1 1 calc GR . . . .
C29 C 0.72037(14) -0.29816(14) 0.23958(14) 0.0235(5) Uani 1 1 d . . . . .
C30 C 0.69145(15) -0.27789(14) 0.28838(15) 0.0258(5) Uani 1 1 d . . . . .
H30 H 0.7199 -0.2771 0.3358 0.031 Uiso 1 1 calc R . . . .
C31 C 0.62215(15) -0.25874(16) 0.26982(16) 0.0285(6) Uani 1 1 d . . . . .
C32 C 0.57924(15) -0.25787(16) 0.20113(16) 0.0293(6) Uani 1 1 d . . . . .
H32 H 0.5321 -0.2450 0.1883 0.035 Uiso 1 1 calc R . . . .
C33 C 0.60707(15) -0.27624(14) 0.15154(15) 0.0261(5) Uani 1 1 d . . . . .
C34 C 0.67562(14) -0.29594(14) 0.17013(14) 0.0245(5) Uani 1 1 d . . . . .
H34 H 0.6930 -0.3084 0.1349 0.029 Uiso 1 1 calc R . . . .
C35 C 0.59306(19) -0.2396(2) 0.32382(19) 0.0445(8) Uani 1 1 d D . . . .
C36 C 0.56180(17) -0.27394(18) 0.07658(17) 0.0360(7) Uani 1 1 d . . . . .
C37 C 0.83643(14) -0.35381(15) 0.33457(15) 0.0259(5) Uani 1 1 d . . . . .
C38 C 0.90773(15) -0.34932(16) 0.37302(15) 0.0284(6) Uani 1 1 d . . . . .
H38 H 0.9363 -0.3224 0.3558 0.034 Uiso 1 1 calc R . . . .
C39 C 0.93724(15) -0.38330(17) 0.43537(16) 0.0312(6) Uani 1 1 d . . . . .
C40 C 0.89829(17) -0.42416(17) 0.46239(16) 0.0337(6) Uani 1 1 d . . . . .
H40 H 0.9187 -0.4470 0.5053 0.040 Uiso 1 1 calc R . . . .
C41 C 0.82851(17) -0.43050(17) 0.42457(17) 0.0327(6) Uani 1 1 d . . . . .
C42 C 0.79857(15) -0.39631(15) 0.36203(15) 0.0280(6) Uani 1 1 d . . . . .
H42 H 0.7506 -0.4022 0.3372 0.034 Uiso 1 1 calc R . . . .
C43 C 1.01334(16) -0.37453(18) 0.47500(16) 0.0375(7) Uani 1 1 d D . . . .
C44 C 0.7832(2) -0.4732(2) 0.4507(2) 0.0444(8) Uani 1 1 d . . . . .
C45 C 0.83896(14) -0.24288(15) 0.25718(15) 0.0269(5) Uani 1 1 d . . . . .
C46 C 0.86671(17) -0.20210(17) 0.31586(17) 0.0339(6) Uani 1 1 d . . . . .
H46 H 0.8672 -0.2190 0.3591 0.041 Uiso 1 1 calc R . . . .
C47 C 0.89375(19) -0.13738(18) 0.3131(2) 0.0409(8) Uani 1 1 d . . . . .
C48 C 0.89329(18) -0.11006(18) 0.2516(2) 0.0409(8) Uani 1 1 d . . . . .
H48 H 0.9118 -0.0661 0.2500 0.049 Uiso 1 1 calc R . . . .
C49 C 0.86505(17) -0.14857(17) 0.19220(19) 0.0350(7) Uani 1 1 d . . . . .
C50 C 0.83902(16) -0.21375(15) 0.19504(17) 0.0299(6) Uani 1 1 d . . . . .
H50 H 0.8207 -0.2393 0.1536 0.036 Uiso 1 1 calc R . . . .
C51 C 0.9263(3) -0.0982(3) 0.3784(3) 0.0682(14) Uani 1 1 d . . . . .
C52 C 0.8613(2) -0.1200(2) 0.1238(2) 0.0469(9) Uani 1 1 d . . . . .
C53 C 0.81427(14) -0.37221(15) 0.20478(14) 0.0251(5) Uani 1 1 d . . . . .
C54 C 0.87420(16) -0.37341(16) 0.18766(17) 0.0312(6) Uani 1 1 d . . . . .
H54 H 0.9074 -0.3382 0.2046 0.037 Uiso 1 1 calc R . . . .
C55 C 0.88671(18) -0.42404(18) 0.14702(19) 0.0361(7) Uani 1 1 d . . . . .
C56 C 0.83993(18) -0.47679(17) 0.12137(18) 0.0356(7) Uani 1 1 d . . . . .
H56 H 0.8482 -0.5112 0.0929 0.043 Uiso 1 1 calc R . . . .
C57 C 0.78097(16) -0.47784(16) 0.13836(16) 0.0312(6) Uani 1 1 d . . . . .
C58 C 0.76833(15) -0.42656(15) 0.17912(15) 0.0280(6) Uani 1 1 d . . . . .
H58 H 0.7273 -0.4285 0.1898 0.034 Uiso 1 1 calc R . . . .
C59 C 0.9505(2) -0.4223(2) 0.1281(3) 0.0562(11) Uani 1 1 d . . . . .
C60 C 0.7304(2) -0.53479(19) 0.1120(2) 0.0445(8) Uani 1 1 d . . . . .
C61 C 1.1295(3) -0.1112(5) 0.5360(3) 0.092(2) Uani 1 1 d . . . . .
H61A H 1.1171 -0.0633 0.5223 0.111 Uiso 1 1 calc R . . . .
H61B H 1.1290 -0.1373 0.4949 0.111 Uiso 1 1 calc R . . . .
C62 C 1.0806(4) -0.1412(4) 0.5662(5) 0.102(2) Uani 1 1 d . . . . .
H62A H 1.0503 -0.1052 0.5735 0.122 Uiso 1 1 calc R . . . .
H62B H 1.0511 -0.1756 0.5343 0.122 Uiso 1 1 calc R . . . .
C63 C 1.1155(4) -0.1699(4) 0.6251(4) 0.099(2) Uani 1 1 d . . . . .
H63A H 1.1226 -0.2188 0.6179 0.119 Uiso 1 1 calc R . . . .
H63B H 1.0896 -0.1663 0.6571 0.119 Uiso 1 1 calc R . . . .
C64 C 1.1770(6) -0.1384(5) 0.6525(4) 0.149(5) Uani 1 1 d . . . . .
H64A H 1.2116 -0.1701 0.6830 0.178 Uiso 1 1 calc R . . . .
H64B H 1.1729 -0.0986 0.6801 0.178 Uiso 1 1 calc R . . . .
C65 C 0.7607(6) -0.5843(5) 0.6288(6) 0.148(3) Uani 1 1 d . U . . .
H65A H 0.7358 -0.5564 0.5884 0.222 Uiso 1 1 calc R . . . .
H65B H 0.8064 -0.5961 0.6276 0.222 Uiso 1 1 calc R . . . .
H65C H 0.7346 -0.6260 0.6282 0.222 Uiso 1 1 calc R . . . .
C66 C 0.7700(5) -0.5408(5) 0.6999(6) 0.139(2) Uani 1 1 d . U . . .
H66A H 0.7961 -0.4983 0.7007 0.166 Uiso 1 1 calc R . . . .
H66B H 0.7241 -0.5283 0.7013 0.166 Uiso 1 1 calc R . . . .
C67 C 0.8079(5) -0.5838(4) 0.7609(6) 0.1299(19) Uani 1 1 d . U . . .
H67A H 0.8540 -0.5967 0.7603 0.156 Uiso 1 1 calc R . . . .
H67B H 0.7817 -0.6258 0.7617 0.156 Uiso 1 1 calc R . . . .
C68 C 0.8148(5) -0.5359(4) 0.8264(6) 0.1300(19) Uani 1 1 d . U . . .
H68A H 0.8413 -0.4939 0.8264 0.156 Uiso 1 1 calc R . . . .
H68B H 0.7691 -0.5238 0.8284 0.156 Uiso 1 1 calc R . . . .
C69 C 0.8516(5) -0.5807(4) 0.8805(6) 0.124(2) Uani 1 1 d . U . . .
H69A H 0.8946 -0.5967 0.8745 0.149 Uiso 1 1 calc R . . . .
H69B H 0.8230 -0.6208 0.8819 0.149 Uiso 1 1 calc R . . . .
C70 C 0.8692(6) -0.5359(5) 0.9504(6) 0.144(3) Uani 1 1 d . U . . .
H70A H 0.8949 -0.5640 0.9904 0.216 Uiso 1 1 calc R . . . .
H70B H 0.8972 -0.4964 0.9479 0.216 Uiso 1 1 calc R . . . .
H70C H 0.8260 -0.5203 0.9553 0.216 Uiso 1 1 calc R . . . .
B1 B 0.80252(16) -0.31654(16) 0.25901(16) 0.0245(6) Uani 1 1 d . . . . .

loop_
_atom_site_aniso_label
_atom_site_aniso_U_11
_atom_site_aniso_U_22
_atom_site_aniso_U_33
_atom_site_aniso_U_23
_atom_site_aniso_U_13
_atom_site_aniso_U_12
Ru1 0.01955(11) 0.02211(12) 0.02310(12) -0.00079(8) 0.00629(8) 0.00127(7)
P1 0.0274(4) 0.0329(4) 0.0257(4) 0.0011(3) 0.0091(3) -0.0020(3)
P2 0.0329(4) 0.0724(7) 0.0386(5) 0.0012(5) 0.0128(4) -0.0148(5)
P3 0.0721(8) 0.0953(10) 0.0568(7) -0.0280(7) 0.0463(7) -0.0307(7)
P4 0.0480(6) 0.0922(10) 0.0777(9) 0.0541(8) 0.0216(6) 0.0018(6)
F1 0.109(7) 0.105(5) 0.050(4) 0.017(4) 0.053(5) 0.034(4)
F2 0.118(6) 0.087(4) 0.092(5) -0.052(4) 0.061(4) -0.008(4)
F3 0.040(3) 0.231(12) 0.043(3) -0.020(5) 0.010(2) 0.063(5)
F4 0.098(2) 0.0549(15) 0.0453(14) 0.0240(12) -0.0074(14) -0.0074(14)
F5 0.0340(12) 0.130(3) 0.0428(13) 0.0215(15) -0.0092(10) -0.0260(14)
F6 0.0610(16) 0.110(2) 0.0304(11) -0.0180(13) -0.0040(11) 0.0192(16)
F7 0.0313(8) 0.117(2) 0.0649(13) -0.0168(13) -0.0030(9) 0.0062(11)
F8 0.0313(8) 0.117(2) 0.0649(13) -0.0168(13) -0.0030(9) 0.0062(11)
F9 0.0313(8) 0.117(2) 0.0649(13) -0.0168(13) -0.0030(9) 0.0062(11)
F10 0.0622(18) 0.136(3) 0.077(2) 0.070(2) 0.0029(15) -0.0181(19)
F11 0.082(2) 0.0741(19) 0.122(3) 0.0199(19) 0.076(2) 0.0081(16)
F12 0.088(2) 0.0627(18) 0.085(2) -0.0002(15) 0.0304(18) -0.0326(16)
F13 0.262(6) 0.185(5) 0.086(3) -0.098(3) 0.106(4) -0.169(5)
F14 0.086(3) 0.213(6) 0.089(3) -0.066(3) -0.012(2) -0.027(3)
F15 0.215(5) 0.064(2) 0.096(3) -0.044(2) 0.024(3) -0.045(3)
F16 0.169(4) 0.102(3) 0.072(2) -0.0114(18) 0.045(2) -0.100(3)
F17 0.095(2) 0.0653(17) 0.0607(16) 0.0027(13) 0.0443(16) -0.0023(15)
F18 0.088(2) 0.114(3) 0.071(2) 0.0443(19) 0.0340(18) 0.033(2)
F19 0.0452(14) 0.084(2) 0.117(3) -0.0254(19) 0.0475(16) -0.0141(14)
F20 0.078(2) 0.346(9) 0.101(3) 0.095(4) 0.065(2) 0.022(4)
F21 0.077(2) 0.078(2) 0.197(4) -0.048(3) 0.094(3) -0.0092(17)
F22 0.0707(19) 0.0457(15) 0.185(4) -0.057(2) 0.069(2) -0.0170(13)
F23 0.0540(14) 0.0413(12) 0.0675(15) -0.0087(11) 0.0276(12) -0.0167(10)
F24 0.0694(18) 0.106(2) 0.0477(15) -0.0205(15) 0.0081(13) -0.0404(17)
F1A 0.069(7) 0.163(12) 0.128(10) -0.086(9) 0.081(7) -0.055(7)
F2A 0.175(13) 0.066(5) 0.107(9) 0.011(6) 0.100(9) 0.053(7)
F3A 0.044(5) 0.30(3) 0.019(3) -0.019(9) 0.000(3) 0.073(10)
F7A 0.0313(8) 0.117(2) 0.0649(13) -0.0168(13) -0.0030(9) 0.0062(11)
F8A 0.0313(8) 0.117(2) 0.0649(13) -0.0168(13) -0.0030(9) 0.0062(11)
F9A 0.0313(8) 0.117(2) 0.0649(13) -0.0168(13) -0.0030(9) 0.0062(11)
O1 0.099(4) 0.191(7) 0.157(6) 0.027(5) 0.012(4) -0.022(4)
N1 0.0271(12) 0.0285(12) 0.0287(12) 0.0018(9) 0.0094(10) 0.0057(9)
N2 0.0307(12) 0.0255(12) 0.0290(12) -0.0033(9) 0.0087(10) -0.0018(10)
N3 0.0278(12) 0.0316(12) 0.0233(11) -0.0028(9) 0.0070(9) 0.0030(10)
N4 0.0226(11) 0.0322(12) 0.0236(11) -0.0003(9) 0.0048(9) 0.0021(9)
N5 0.0243(11) 0.0247(12) 0.0365(13) 0.0017(10) 0.0061(10) 0.0025(9)
N6 0.0302(13) 0.0259(12) 0.0336(13) -0.0055(10) 0.0085(10) 0.0010(10)
N7 0.0227(12) 0.0348(14) 0.0399(14) -0.0090(11) 0.0059(11) -0.0007(10)
N8 0.0271(12) 0.0403(15) 0.0259(12) -0.0028(11) 0.0029(10) 0.0099(11)
C1 0.0272(13) 0.0236(13) 0.0258(13) 0.0009(10) 0.0093(11) 0.0016(10)
C2 0.0404(17) 0.0306(15) 0.0283(14) 0.0001(12) 0.0102(13) 0.0130(13)
C3 0.0450(18) 0.0255(14) 0.0313(15) -0.0022(12) 0.0113(13) 0.0039(13)
C4 0.0268(14) 0.0389(17) 0.0419(18) 0.0004(13) 0.0152(13) 0.0032(12)
C5 0.046(2) 0.046(2) 0.0440(19) -0.0020(16) 0.0153(16) 0.0201(16)
C6 0.066(3) 0.0299(17) 0.055(2) -0.0100(16) 0.014(2) -0.0007(17)
C7 0.0361(17) 0.0364(17) 0.051(2) -0.0105(15) 0.0161(15) -0.0110(14)
C8 0.0236(13) 0.0247(13) 0.0246(13) -0.0009(10) 0.0072(10) -0.0005(10)
C9 0.0318(15) 0.0387(17) 0.0253(14) -0.0039(12) 0.0031(12) -0.0009(13)
C10 0.0244(14) 0.0383(16) 0.0284(14) -0.0006(12) 0.0013(11) -0.0005(12)
C11 0.0384(17) 0.0462(18) 0.0318(16) -0.0038(14) 0.0160(14) 0.0062(14)
C12 0.050(2) 0.069(3) 0.0266(16) -0.0140(17) -0.0005(15) 0.006(2)
C13 0.0250(15) 0.059(2) 0.0418(19) -0.0024(17) 0.0003(14) 0.0036(15)
C14 0.0270(14) 0.0447(18) 0.0317(15) -0.0009(13) 0.0111(12) 0.0081(13)
C15 0.0207(12) 0.0238(13) 0.0307(14) -0.0004(10) 0.0064(10) 0.0006(10)
C16 0.0276(14) 0.0224(14) 0.055(2) 0.0001(13) 0.0088(14) 0.0020(11)
C17 0.0305(15) 0.0260(14) 0.0505(19) -0.0079(13) 0.0122(14) -0.0006(12)
C18 0.0381(17) 0.0342(16) 0.0360(17) 0.0075(13) 0.0092(14) -0.0005(13)
C19 0.045(2) 0.0272(16) 0.071(3) 0.0064(17) 0.0083(19) 0.0043(15)
C20 0.056(2) 0.0369(19) 0.064(3) -0.0219(18) 0.020(2) -0.0023(17)
C21 0.0434(18) 0.0388(17) 0.0315(16) -0.0079(13) 0.0098(14) -0.0025(14)
C22 0.0231(13) 0.0289(14) 0.0293(14) -0.0041(11) 0.0057(11) 0.0048(11)
C23 0.0234(14) 0.057(2) 0.0423(18) -0.0210(17) 0.0050(13) 0.0006(14)
C24 0.0259(15) 0.063(2) 0.0311(16) -0.0124(15) 0.0018(13) 0.0119(15)
C25 0.0323(17) 0.0350(17) 0.069(3) -0.0029(17) 0.0153(17) -0.0070(14)
C26 0.0320(18) 0.075(3) 0.069(3) -0.036(2) 0.0069(18) -0.0094(19)
C27 0.040(2) 0.089(3) 0.037(2) -0.008(2) -0.0042(16) 0.023(2)
C28 0.0409(18) 0.0403(18) 0.0353(17) 0.0069(14) 0.0107(14) 0.0142(14)
C29 0.0215(12) 0.0228(12) 0.0243(13) -0.0004(10) 0.0056(10) -0.0011(10)
C30 0.0255(13) 0.0253(13) 0.0239(13) -0.0023(10) 0.0051(11) 0.0015(10)
C31 0.0259(13) 0.0274(13) 0.0312(14) -0.0017(11) 0.0086(11) 0.0028(11)
C32 0.0231(13) 0.0282(14) 0.0343(15) 0.0027(11) 0.0072(11) 0.0045(11)
C33 0.0243(13) 0.0255(13) 0.0246(13) 0.0024(10) 0.0035(10) -0.0018(10)
C34 0.0230(12) 0.0259(13) 0.0221(12) 0.0012(10) 0.0047(10) -0.0018(10)
C35 0.0406(19) 0.054(2) 0.0416(19) -0.0065(16) 0.0172(16) 0.0109(16)
C36 0.0280(15) 0.0451(18) 0.0291(15) 0.0097(13) 0.0029(12) -0.0011(13)
C37 0.0226(12) 0.0287(13) 0.0243(13) -0.0039(10) 0.0057(10) 0.0016(10)
C38 0.0222(13) 0.0348(15) 0.0263(13) -0.0028(11) 0.0061(11) 0.0015(11)
C39 0.0241(13) 0.0389(16) 0.0265(14) -0.0028(12) 0.0036(11) 0.0066(12)
C40 0.0336(15) 0.0378(16) 0.0263(14) 0.0024(12) 0.0063(12) 0.0108(13)
C41 0.0331(15) 0.0328(15) 0.0317(15) 0.0011(12) 0.0106(12) 0.0037(12)
C42 0.0239(13) 0.0287(14) 0.0276(14) -0.0021(11) 0.0041(11) 0.0020(11)
C43 0.0265(15) 0.0487(19) 0.0305(15) -0.0044(14) 0.0017(12) 0.0074(13)
C44 0.0431(19) 0.046(2) 0.0437(19) 0.0116(16) 0.0150(16) 0.0025(16)
C45 0.0210(12) 0.0284(13) 0.0279(14) -0.0037(11) 0.0043(10) -0.0002(10)
C46 0.0309(15) 0.0334(15) 0.0337(16) -0.0074(13) 0.0065(12) -0.0014(12)
C47 0.0373(17) 0.0356(17) 0.0444(19) -0.0142(14) 0.0077(15) -0.0061(14)
C48 0.0360(17) 0.0296(16) 0.054(2) -0.0076(14) 0.0123(15) -0.0094(13)
C49 0.0298(15) 0.0310(15) 0.0440(18) -0.0015(13) 0.0128(13) -0.0049(12)
C50 0.0271(14) 0.0289(14) 0.0309(15) -0.0035(11) 0.0067(11) -0.0047(11)
C51 0.085(4) 0.050(2) 0.057(3) -0.024(2) 0.009(3) -0.020(2)
C52 0.055(2) 0.0361(18) 0.056(2) -0.0003(16) 0.0273(19) -0.0142(16)
C53 0.0237(12) 0.0266(13) 0.0238(13) 0.0010(10) 0.0067(10) 0.0012(10)
C54 0.0274(14) 0.0313(15) 0.0358(16) -0.0028(12) 0.0120(12) -0.0024(11)
C55 0.0335(16) 0.0369(17) 0.0447(18) -0.0015(14) 0.0220(14) 0.0012(13)
C56 0.0396(17) 0.0334(16) 0.0387(17) -0.0070(13) 0.0197(14) 0.0015(13)
C57 0.0309(15) 0.0294(14) 0.0330(15) -0.0041(12) 0.0107(12) -0.0004(12)
C58 0.0262(13) 0.0273(14) 0.0301(14) -0.0017(11) 0.0095(11) -0.0003(11)
C59 0.052(2) 0.060(3) 0.075(3) -0.018(2) 0.044(2) -0.010(2)
C60 0.0429(19) 0.0373(18) 0.057(2) -0.0187(16) 0.0227(17) -0.0070(15)
C61 0.066(3) 0.147(6) 0.059(3) 0.013(4) 0.016(3) -0.017(4)
C62 0.074(4) 0.108(5) 0.134(7) 0.024(5) 0.049(4) -0.009(4)
C63 0.110(6) 0.111(6) 0.092(5) 0.047(4) 0.054(4) 0.005(5)
C64 0.207(11) 0.137(8) 0.051(4) 0.035(4) -0.019(5) -0.046(7)
C65 0.141(6) 0.118(5) 0.197(7) 0.000(5) 0.074(5) -0.014(5)
C66 0.126(4) 0.095(4) 0.205(6) 0.012(3) 0.071(4) -0.012(3)
C67 0.118(4) 0.086(3) 0.201(5) 0.012(3) 0.075(4) -0.007(3)
C68 0.122(4) 0.086(3) 0.200(5) 0.020(3) 0.079(4) -0.005(3)
C69 0.120(4) 0.082(3) 0.195(5) 0.024(3) 0.086(4) 0.004(3)
C70 0.150(6) 0.096(5) 0.195(7) 0.017(5) 0.070(5) 0.006(4)
B1 0.0204(13) 0.0268(15) 0.0238(14) -0.0020(11) 0.0046(11) 0.0007(11)

loop_
_atom_type_symbol
_atom_type_description
_atom_type_scat_dispersion_real
_atom_type_scat_dispersion_imag
_atom_type_scat_source
C C 0.0033 0.0016 'International Tables Vol C Tables 4.2.6.8 and 6.1.1.4'
H H 0.0000 0.0000 'International Tables Vol C Tables 4.2.6.8 and 6.1.1.4'
N N 0.0061 0.0033 'International Tables Vol C Tables 4.2.6.8 and 6.1.1.4'
Ru Ru -1.2594 0.8363 'International Tables Vol C Tables 4.2.6.8 and 6.1.1.4'
P P 0.1023 0.0942 'International Tables Vol C Tables 4.2.6.8 and 6.1.1.4'
B B 0.0013 0.0007 'International Tables Vol C Tables 4.2.6.8 and 6.1.1.4'
F F 0.0171 0.0103 'International Tables Vol C Tables 4.2.6.8 and 6.1.1.4'
O O 0.0106 0.0060 'International Tables Vol C Tables 4.2.6.8 and 6.1.1.4'

loop_
_geom_angle_atom_site_label_1
_geom_angle_atom_site_label_2
_geom_angle_atom_site_label_3
_geom_angle
C1 Ru1 P1 95.21(8)
C8 Ru1 P1 92.60(8)
C8 Ru1 C1 90.01(11)
C8 Ru1 C15 89.78(11)
C8 Ru1 C22 169.16(12)
C15 Ru1 P1 94.73(8)
C15 Ru1 C1 170.07(11)
C15 Ru1 C22 88.13(11)
C22 Ru1 P1 98.17(9)
C22 Ru1 C1 90.22(11)
P2 P1 Ru1 141.51(5)
P2 P1 P3 59.61(5)
P3 P1 Ru1 145.53(6)
P4 P1 Ru1 147.24(6)
P4 P1 P2 60.02(5)
P4 P1 P3 59.86(7)
P3 P2 P1 60.33(5)
P3 P2 P4 60.06(8)
P4 P2 P1 59.91(4)
P2 P3 P1 60.06(4)
P2 P3 P4 60.17(6)
P4 P3 P1 59.85(5)
P1 P4 P2 60.07(4)
P1 P4 P3 60.29(5)
P3 P4 P2 59.77(6)
C61 O1 C64 99.3(6)
C1 N1 C2 112.4(3)
C1 N1 C4 126.1(3)
C2 N1 C4 121.5(3)
C1 N2 C3 112.3(3)
C1 N2 C7 126.3(3)
C3 N2 C7 121.3(3)
C8 N3 C9 112.5(3)
C8 N3 C11 125.8(3)
C9 N3 C11 121.7(3)
C8 N4 C10 112.4(2)
C8 N4 C14 126.0(2)
C10 N4 C14 121.2(3)
C15 N5 C16 111.9(3)
C15 N5 C18 125.9(3)
C16 N5 C18 122.1(3)
C15 N6 C17 112.4(3)
C15 N6 C21 126.2(3)
C17 N6 C21 121.1(3)
C22 N7 C23 111.9(3)
C22 N7 C25 126.1(3)
C23 N7 C25 121.9(3)
C22 N8 C24 111.6(3)
C22 N8 C28 125.7(3)
C24 N8 C28 122.6(3)
N1 C1 Ru1 127.5(2)
N2 C1 Ru1 130.2(2)
N2 C1 N1 102.4(2)
N1 C2 C5 122.9(3)
C3 C2 N1 106.4(3)
C3 C2 C5 130.6(3)
N2 C3 C6 122.6(3)
C2 C3 N2 106.5(3)
C2 C3 C6 130.9(3)
N1 C4 H4A 109.5
N1 C4 H4B 109.5
N1 C4 H4C 109.5
H4A C4 H4B 109.5
H4A C4 H4C 109.5
H4B C4 H4C 109.5
C2 C5 H5A 109.5
C2 C5 H5B 109.5
C2 C5 H5C 109.5
H5A C5 H5B 109.5
H5A C5 H5C 109.5
H5B C5 H5C 109.5
C3 C6 H6A 109.5
C3 C6 H6B 109.5
C3 C6 H6C 109.5
H6A C6 H6B 109.5
H6A C6 H6C 109.5
H6B C6 H6C 109.5
N2 C7 H7A 109.5
N2 C7 H7B 109.5
N2 C7 H7C 109.5
H7A C7 H7B 109.5
H7A C7 H7C 109.5
H7B C7 H7C 109.5
N3 C8 Ru1 127.2(2)
N4 C8 Ru1 130.7(2)
N4 C8 N3 102.1(2)
N3 C9 C12 123.0(3)
C10 C9 N3 106.6(3)
C10 C9 C12 130.4(3)
N4 C10 C13 122.8(3)
C9 C10 N4 106.4(3)
C9 C10 C13 130.8(3)
N3 C11 H11A 109.5
N3 C11 H11B 109.5
N3 C11 H11C 109.5
H11A C11 H11B 109.5
H11A C11 H11C 109.5
H11B C11 H11C 109.5
C9 C12 H12A 109.5
C9 C12 H12B 109.5
C9 C12 H12C 109.5
H12A C12 H12B 109.5
H12A C12 H12C 109.5
H12B C12 H12C 109.5
C10 C13 H13A 109.5
C10 C13 H13B 109.5
C10 C13 H13C 109.5
H13A C13 H13B 109.5
H13A C13 H13C 109.5
H13B C13 H13C 109.5
N4 C14 H14A 109.5
N4 C14 H14B 109.5
N4 C14 H14C 109.5
H14A C14 H14B 109.5
H14A C14 H14C 109.5
H14B C14 H14C 109.5
N5 C15 Ru1 127.5(2)
N5 C15 N6 102.4(2)
N6 C15 Ru1 130.1(2)
N5 C16 C19 123.1(3)
C17 C16 N5 106.7(3)
C17 C16 C19 130.3(3)
N6 C17 C20 122.2(3)
C16 C17 N6 106.6(3)
C16 C17 C20 131.2(3)
N5 C18 H18A 109.5
N5 C18 H18B 109.5
N5 C18 H18C 109.5
H18A C18 H18B 109.5
H18A C18 H18C 109.5
H18B C18 H18C 109.5
C16 C19 H19A 109.5
C16 C19 H19B 109.5
C16 C19 H19C 109.5
H19A C19 H19B 109.5
H19A C19 H19C 109.5
H19B C19 H19C 109.5
C17 C20 H20A 109.5
C17 C20 H20B 109.5
C17 C20 H20C 109.5
H20A C20 H20B 109.5
H20A C20 H20C 109.5
H20B C20 H20C 109.5
N6 C21 H21A 109.5
N6 C21 H21B 109.5
N6 C21 H21C 109.5
H21A C21 H21B 109.5
H21A C21 H21C 109.5
H21B C21 H21C 109.5
N7 C22 Ru1 126.9(2)
N8 C22 Ru1 130.4(2)
N8 C22 N7 102.7(3)
N7 C23 C26 123.1(4)
C24 C23 N7 106.7(3)
C24 C23 C26 130.2(4)
N8 C24 C27 121.7(4)
C23 C24 N8 107.1(3)
C23 C24 C27 131.2(4)
N7 C25 H25A 109.5
N7 C25 H25B 109.5
N7 C25 H25C 109.5
H25A C25 H25B 109.5
H25A C25 H25C 109.5
H25B C25 H25C 109.5
C23 C26 H26A 109.5
C23 C26 H26B 109.5
C23 C26 H26C 109.5
H26A C26 H26B 109.5
H26A C26 H26C 109.5
H26B C26 H26C 109.5
C24 C27 H27A 109.5
C24 C27 H27B 109.5
C24 C27 H27C 109.5
H27A C27 H27B 109.5
H27A C27 H27C 109.5
H27B C27 H27C 109.5
N8 C28 H28A 109.5
N8 C28 H28B 109.5
N8 C28 H28C 109.5
H28A C28 H28B 109.5
H28A C28 H28C 109.5
H28B C28 H28C 109.5
C30 C29 C34 115.6(3)
C30 C29 B1 123.6(2)
C34 C29 B1 120.6(2)
C29 C30 H30 118.9
C31 C30 C29 122.3(3)
C31 C30 H30 118.9
C30 C31 C35 120.4(3)
C32 C31 C30 120.7(3)
C32 C31 C35 118.9(3)
C31 C32 H32 120.9
C31 C32 C33 118.2(3)
C33 C32 H32 120.9
C32 C33 C36 119.0(3)
C34 C33 C32 121.0(3)
C34 C33 C36 120.0(3)
C29 C34 H34 118.9
C33 C34 C29 122.2(3)
C33 C34 H34 118.9
F1 C35 F2 100.0(5)
F1 C35 C31 111.3(5)
F2 C35 C31 110.3(4)
F3 C35 F1 108.8(7)
F3 C35 F2 106.6(6)
F3 C35 C31 118.2(4)
F1A C35 C31 108.9(5)
F2A C35 F1A 99.9(7)
F2A C35 C31 111.4(5)
F3A C35 F1A 106.7(8)
F3A C35 F2A 109.7(8)
F3A C35 C31 118.5(6)
F4 C36 F5 107.6(3)
F4 C36 F6 105.6(3)
F4 C36 C33 112.5(3)
F5 C36 F6 105.2(3)
F5 C36 C33 112.7(3)
F6 C36 C33 112.5(3)
C38 C37 B1 121.4(3)
C42 C37 C38 115.6(3)
C42 C37 B1 122.7(2)
C37 C38 H38 119.2
C39 C38 C37 121.7(3)
C39 C38 H38 119.2
C38 C39 C43 119.0(3)
C40 C39 C38 121.6(3)
C40 C39 C43 119.4(3)
C39 C40 H40 121.2
C41 C40 C39 117.5(3)
C41 C40 H40 121.2
C40 C41 C42 121.1(3)
C40 C41 C44 120.5(3)
C42 C41 C44 118.4(3)
C37 C42 C41 122.4(3)
C37 C42 H42 118.8
C41 C42 H42 118.8
F7 C43 F8 103.0(3)
F7 C43 C39 113.7(3)
F8 C43 C39 110.9(3)
F9 C43 F7 109.6(3)
F9 C43 F8 105.2(4)
F9 C43 C39 113.6(3)
F7A C43 C39 111.2(6)
F8A C43 F7A 102.3(8)
F8A C43 F9A 111.0(9)
F8A C43 C39 115.2(6)
F9A C43 F7A 103.2(8)
F9A C43 C39 112.8(7)
F10 C44 F11 109.6(4)
F10 C44 F12 106.0(4)
F10 C44 C41 114.2(3)
F11 C44 F12 101.5(4)
F11 C44 C41 112.3(3)
F12 C44 C41 112.3(3)
C46 C45 C50 115.4(3)
C46 C45 B1 122.5(3)
C50 C45 B1 121.9(3)
C45 C46 H46 118.9
C47 C46 C45 122.2(3)
C47 C46 H46 118.9
C46 C47 C51 119.4(4)
C48 C47 C46 121.3(3)
C48 C47 C51 119.3(4)
C47 C48 H48 121.0
C47 C48 C49 118.1(3)
C49 C48 H48 121.0
C48 C49 C50 120.7(3)
C48 C49 C52 120.0(3)
C50 C49 C52 119.3(3)
C45 C50 H50 118.8
C49 C50 C45 122.3(3)
C49 C50 H50 118.8
F13 C51 F14 105.3(6)
F13 C51 F15 113.0(5)
F13 C51 C47 117.1(4)
F14 C51 C47 110.5(5)
F15 C51 F14 94.0(5)
F15 C51 C47 114.0(5)
F16 C52 F17 108.8(4)
F16 C52 F18 105.3(4)
F16 C52 C49 113.4(4)
F17 C52 F18 102.3(4)
F17 C52 C49 113.9(3)
F18 C52 C49 112.2(3)
C54 C53 C58 115.6(3)
C54 C53 B1 122.6(3)
C58 C53 B1 121.4(2)
C53 C54 H54 118.8
C55 C54 C53 122.4(3)
C55 C54 H54 118.8
C54 C55 C56 120.9(3)
C54 C55 C59 120.7(3)
C56 C55 C59 118.3(3)
C55 C56 H56 120.9
C57 C56 C55 118.2(3)
C57 C56 H56 120.9
C56 C57 C58 120.8(3)
C56 C57 C60 119.0(3)
C58 C57 C60 120.3(3)
C53 C58 H58 118.9
C57 C58 C53 122.1(3)
C57 C58 H58 118.9
F19 C59 F21 101.5(4)
F19 C59 C55 112.1(3)
F20 C59 F19 107.8(5)
F20 C59 F21 109.0(5)
F20 C59 C55 113.7(4)
F21 C59 C55 111.9(4)
F22 C60 F23 106.0(4)
F22 C60 F24 107.3(4)
F22 C60 C57 112.5(3)
F23 C60 C57 113.0(3)
F24 C60 F23 105.2(3)
F24 C60 C57 112.3(3)
O1 C61 H61A 110.7
O1 C61 H61B 110.7
H61A C61 H61B 108.8
C62 C61 O1 105.3(6)
C62 C61 H61A 110.7
C62 C61 H61B 110.7
C61 C62 H62A 109.8
C61 C62 H62B 109.8
H62A C62 H62B 108.3
C63 C62 C61 109.2(6)
C63 C62 H62A 109.8
C63 C62 H62B 109.8
C62 C63 H63A 109.9
C62 C63 H63B 109.9
C62 C63 C64 109.0(6)
H63A C63 H63B 108.3
C64 C63 H63A 109.9
C64 C63 H63B 109.9
O1 C64 H64A 110.2
O1 C64 H64B 110.2
C63 C64 O1 107.6(6)
C63 C64 H64A 110.2
C63 C64 H64B 110.2
H64A C64 H64B 108.5
H65A C65 H65B 109.5
H65A C65 H65C 109.5
H65B C65 H65C 109.5
C66 C65 H65A 109.5
C66 C65 H65B 109.5
C66 C65 H65C 109.5
C65 C66 H66A 109.9
C65 C66 H66B 109.9
H66A C66 H66B 108.3
C67 C66 C65 108.8(8)
C67 C66 H66A 109.9
C67 C66 H66B 109.9
C66 C67 H67A 110.9
C66 C67 H67B 110.9
C66 C67 C68 104.2(8)
H67A C67 H67B 108.9
C68 C67 H67A 110.9
C68 C67 H67B 110.9
C67 C68 H68A 111.9
C67 C68 H68B 111.9
H68A C68 H68B 109.6
C69 C68 C67 99.6(8)
C69 C68 H68A 111.9
C69 C68 H68B 111.9
C68 C69 H69A 110.8
C68 C69 H69B 110.8
C68 C69 C70 105.0(8)
H69A C69 H69B 108.8
C70 C69 H69A 110.8
C70 C69 H69B 110.8
C69 C70 H70A 109.5
C69 C70 H70B 109.5
C69 C70 H70C 109.5
H70A C70 H70B 109.5
H70A C70 H70C 109.5
H70B C70 H70C 109.5
C29 B1 C37 113.0(2)
C29 B1 C53 111.5(2)
C37 B1 C53 103.7(2)
C45 B1 C29 104.2(2)
C45 B1 C37 111.7(2)
C45 B1 C53 113.1(2)

loop_
_geom_bond_atom_site_label_1
_geom_bond_atom_site_label_2
_geom_bond_distance
Ru1 P1 2.3029(8)
Ru1 C1 2.113(3)
Ru1 C8 2.095(3)
Ru1 C15 2.097(3)
Ru1 C22 2.110(3)
P1 P2 2.1835(12)
P1 P3 2.1895(13)
P1 P4 2.1799(13)
P2 P3 2.1737(17)
P2 P4 2.1825(17)
P3 P4 2.180(2)
F1 C35 1.318(7)
F2 C35 1.376(6)
F3 C35 1.259(6)
F4 C36 1.318(4)
F5 C36 1.321(4)
F6 C36 1.327(5)
F7 C43 1.309(5)
F8 C43 1.345(5)
F9 C43 1.296(5)
F10 C44 1.308(4)
F11 C44 1.325(5)
F12 C44 1.350(5)
F13 C51 1.231(7)
F14 C51 1.364(7)
F15 C51 1.291(6)
F16 C52 1.312(4)
F17 C52 1.321(5)
F18 C52 1.347(5)
F19 C59 1.341(6)
F20 C59 1.241(6)
F21 C59 1.344(6)
F22 C60 1.329(4)
F23 C60 1.338(5)
F24 C60 1.337(5)
F1A C35 1.358(8)
F2A C35 1.338(7)
F3A C35 1.240(8)
F7A C43 1.369(8)
F8A C43 1.300(8)
F9A C43 1.315(8)
O1 C61 1.507(9)
O1 C64 1.541(11)
N1 C1 1.372(4)
N1 C2 1.400(4)
N1 C4 1.456(4)
N2 C1 1.369(4)
N2 C3 1.402(4)
N2 C7 1.453(4)
N3 C8 1.375(4)
N3 C9 1.390(4)
N3 C11 1.467(4)
N4 C8 1.371(4)
N4 C10 1.397(4)
N4 C14 1.456(4)
N5 C15 1.373(4)
N5 C16 1.401(4)
N5 C18 1.460(4)
N6 C15 1.374(4)
N6 C17 1.392(4)
N6 C21 1.454(4)
N7 C22 1.379(4)
N7 C23 1.396(4)
N7 C25 1.458(5)
N8 C22 1.362(4)
N8 C24 1.408(4)
N8 C28 1.444(5)
C2 C3 1.342(5)
C2 C5 1.496(5)
C3 C6 1.491(5)
C4 H4A 0.9800
C4 H4B 0.9800
C4 H4C 0.9800
C5 H5A 0.9800
C5 H5B 0.9800
C5 H5C 0.9800
C6 H6A 0.9800
C6 H6B 0.9800
C6 H6C 0.9800
C7 H7A 0.9800
C7 H7B 0.9800
C7 H7C 0.9800
C9 C10 1.344(5)
C9 C12 1.497(5)
C10 C13 1.495(4)
C11 H11A 0.9800
C11 H11B 0.9800
C11 H11C 0.9800
C12 H12A 0.9800
C12 H12B 0.9800
C12 H12C 0.9800
C13 H13A 0.9800
C13 H13B 0.9800
C13 H13C 0.9800
C14 H14A 0.9800
C14 H14B 0.9800
C14 H14C 0.9800
C16 C17 1.340(5)
C16 C19 1.504(5)
C17 C20 1.493(5)
C18 H18A 0.9800
C18 H18B 0.9800
C18 H18C 0.9800
C19 H19A 0.9800
C19 H19B 0.9800
C19 H19C 0.9800
C20 H20A 0.9800
C20 H20B 0.9800
C20 H20C 0.9800
C21 H21A 0.9800
C21 H21B 0.9800
C21 H21C 0.9800
C23 C24 1.326(6)
C23 C26 1.499(5)
C24 C27 1.504(5)
C25 H25A 0.9800
C25 H25B 0.9800
C25 H25C 0.9800
C26 H26A 0.9800
C26 H26B 0.9800
C26 H26C 0.9800
C27 H27A 0.9800
C27 H27B 0.9800
C27 H27C 0.9800
C28 H28A 0.9800
C28 H28B 0.9800
C28 H28C 0.9800
C29 C30 1.399(4)
C29 C34 1.410(4)
C29 B1 1.642(4)
C30 H30 0.9500
C30 C31 1.398(4)
C31 C32 1.386(4)
C31 C35 1.491(5)
C32 H32 0.9500
C32 C33 1.388(4)
C33 C34 1.387(4)
C33 C36 1.504(4)
C34 H34 0.9500
C37 C38 1.411(4)
C37 C42 1.394(4)
C37 B1 1.643(4)
C38 H38 0.9500
C38 C39 1.388(4)
C39 C40 1.385(5)
C39 C43 1.507(4)
C40 H40 0.9500
C40 C41 1.384(5)
C41 C42 1.395(4)
C41 C44 1.492(5)
C42 H42 0.9500
C45 C46 1.398(4)
C45 C50 1.407(4)
C45 B1 1.637(4)
C46 H46 0.9500
C46 C47 1.397(5)
C47 C48 1.376(6)
C47 C51 1.494(5)
C48 H48 0.9500
C48 C49 1.385(5)
C49 C50 1.397(4)
C49 C52 1.499(5)
C50 H50 0.9500
C53 C54 1.403(4)
C53 C58 1.403(4)
C53 B1 1.644(4)
C54 H54 0.9500
C54 C55 1.383(5)
C55 C56 1.389(5)
C55 C59 1.503(5)
C56 H56 0.9500
C56 C57 1.382(4)
C57 C58 1.395(4)
C57 C60 1.497(5)
C58 H58 0.9500
C61 H61A 0.9900
C61 H61B 0.9900
C61 C62 1.484(9)
C62 H62A 0.9900
C62 H62B 0.9900
C62 C63 1.306(10)
C63 H63A 0.9900
C63 H63B 0.9900
C63 C64 1.346(11)
C64 H64A 0.9900
C64 H64B 0.9900
C65 H65A 0.9800
C65 H65B 0.9800
C65 H65C 0.9800
C65 C66 1.653(15)
C66 H66A 0.9900
C66 H66B 0.9900
C66 C67 1.491(13)
C67 H67A 0.9900
C67 H67B 0.9900
C67 C68 1.613(14)
C68 H68A 0.9900
C68 H68B 0.9900
C68 C69 1.417(12)
C69 H69A 0.9900
C69 H69B 0.9900
C69 C70 1.621(14)
C70 H70A 0.9800
C70 H70B 0.9800
C70 H70C 0.9800

loop_
_geom_torsion_atom_site_label_1
_geom_torsion_atom_site_label_2
_geom_torsion_atom_site_label_3
_geom_torsion_atom_site_label_4
_geom_torsion
O1 C61 C62 C63 -10.0(10)
N1 C2 C3 N2 0.3(3)
N1 C2 C3 C6 -179.7(4)
N3 C9 C10 N4 0.2(4)
N3 C9 C10 C13 -177.6(4)
N5 C16 C17 N6 -0.6(4)
N5 C16 C17 C20 -179.7(4)
N7 C23 C24 N8 -1.2(4)
N7 C23 C24 C27 179.1(4)
C1 N1 C2 C3 0.3(4)
C1 N1 C2 C5 178.6(3)
C1 N2 C3 C2 -0.9(4)
C1 N2 C3 C6 179.1(3)
C2 N1 C1 Ru1 -179.5(2)
C2 N1 C1 N2 -0.8(3)
C3 N2 C1 Ru1 179.7(2)
C3 N2 C1 N1 1.1(3)
C4 N1 C1 Ru1 -2.1(4)
C4 N1 C1 N2 176.6(3)
C4 N1 C2 C3 -177.2(3)
C4 N1 C2 C5 1.1(5)
C5 C2 C3 N2 -177.8(3)
C5 C2 C3 C6 2.1(7)
C7 N2 C1 Ru1 3.6(5)
C7 N2 C1 N1 -175.0(3)
C7 N2 C3 C2 175.4(3)
C7 N2 C3 C6 -4.5(5)
C8 N3 C9 C10 0.7(4)
C8 N3 C9 C12 -178.8(3)
C8 N4 C10 C9 -1.0(4)
C8 N4 C10 C13 177.0(3)
C9 N3 C8 Ru1 180.0(2)
C9 N3 C8 N4 -1.2(3)
C10 N4 C8 Ru1 -179.9(2)
C10 N4 C8 N3 1.3(3)
C11 N3 C8 Ru1 -2.8(4)
C11 N3 C8 N4 176.1(3)
C11 N3 C9 C10 -176.7(3)
C11 N3 C9 C12 3.8(5)
C12 C9 C10 N4 179.6(4)
C12 C9 C10 C13 1.9(7)
C14 N4 C8 Ru1 7.7(5)
C14 N4 C8 N3 -171.1(3)
C14 N4 C10 C9 171.8(3)
C14 N4 C10 C13 -10.2(5)
C15 N5 C16 C17 0.9(4)
C15 N5 C16 C19 -179.1(3)
C15 N6 C17 C16 0.1(4)
C15 N6 C17 C20 179.4(3)
C16 N5 C15 Ru1 -179.5(2)
C16 N5 C15 N6 -0.8(3)
C17 N6 C15 Ru1 179.1(2)
C17 N6 C15 N5 0.4(3)
C18 N5 C15 Ru1 -3.6(4)
C18 N5 C15 N6 175.0(3)
C18 N5 C16 C17 -175.1(3)
C18 N5 C16 C19 4.9(5)
C19 C16 C17 N6 179.4(3)
C19 C16 C17 C20 0.2(7)
C21 N6 C15 Ru1 6.2(5)
C21 N6 C15 N5 -172.4(3)
C21 N6 C17 C16 173.3(3)
C21 N6 C17 C20 -7.4(5)
C22 N7 C23 C24 2.2(4)
C22 N7 C23 C26 -176.7(3)
C22 N8 C24 C23 -0.2(4)
C22 N8 C24 C27 179.6(3)
C23 N7 C22 Ru1 177.7(2)
C23 N7 C22 N8 -2.1(3)
C24 N8 C22 Ru1 -178.4(2)
C24 N8 C22 N7 1.4(3)
C25 N7 C22 Ru1 -6.6(5)
C25 N7 C22 N8 173.5(3)
C25 N7 C23 C24 -173.7(3)
C25 N7 C23 C26 7.4(5)
C26 C23 C24 N8 177.6(4)
C26 C23 C24 C27 -2.2(7)
C28 N8 C22 Ru1 5.2(5)
C28 N8 C22 N7 -174.9(3)
C28 N8 C24 C23 176.3(3)
C28 N8 C24 C27 -3.9(5)
C29 C30 C31 C32 -1.3(5)
C29 C30 C31 C35 178.1(3)
C30 C29 C34 C33 -1.2(4)
C30 C29 B1 C37 35.2(4)
C30 C29 B1 C45 -86.2(3)
C30 C29 B1 C53 151.5(3)
C30 C31 C32 C33 -0.2(5)
C30 C31 C35 F1 -48.1(6)
C30 C31 C35 F2 62.0(6)
C30 C31 C35 F3 -175.1(7)
C30 C31 C35 F1A -132.5(8)
C30 C31 C35 F2A 118.3(9)
C30 C31 C35 F3A -10.4(11)
C31 C32 C33 C34 1.0(4)
C31 C32 C33 C36 -178.5(3)
C32 C31 C35 F1 131.4(5)
C32 C31 C35 F2 -118.6(6)
C32 C31 C35 F3 4.3(8)
C32 C31 C35 F1A 46.9(9)
C32 C31 C35 F2A -62.3(10)
C32 C31 C35 F3A 169.0(11)
C32 C33 C34 C29 -0.2(4)
C32 C33 C36 F4 81.7(4)
C32 C33 C36 F5 -40.2(4)
C32 C33 C36 F6 -159.0(3)
C34 C29 C30 C31 2.0(4)
C34 C29 B1 C37 -150.9(3)
C34 C29 B1 C45 87.8(3)
C34 C29 B1 C53 -34.5(4)
C34 C33 C36 F4 -97.7(4)
C34 C33 C36 F5 140.3(3)
C34 C33 C36 F6 21.5(4)
C35 C31 C32 C33 -179.6(3)
C36 C33 C34 C29 179.2(3)
C37 C38 C39 C40 1.0(5)
C37 C38 C39 C43 -178.0(3)
C38 C37 C42 C41 2.1(4)
C38 C37 B1 C29 -154.1(3)
C38 C37 B1 C45 -37.1(4)
C38 C37 B1 C53 85.0(3)
C38 C39 C40 C41 0.5(5)
C38 C39 C43 F7 166.3(3)
C38 C39 C43 F8 50.8(4)
C38 C39 C43 F9 -67.4(5)
C38 C39 C43 F7A -153.3(7)
C38 C39 C43 F8A 90.8(9)
C38 C39 C43 F9A -38.0(9)
C39 C40 C41 C42 -0.7(5)
C39 C40 C41 C44 -179.5(3)
C40 C39 C43 F7 -12.8(5)
C40 C39 C43 F8 -128.3(4)
C40 C39 C43 F9 113.5(4)
C40 C39 C43 F7A 27.6(8)
C40 C39 C43 F8A -88.3(9)
C40 C39 C43 F9A 142.9(8)
C40 C41 C42 C37 -0.6(5)
C40 C41 C44 F10 -4.4(6)
C40 C41 C44 F11 121.2(4)
C40 C41 C44 F12 -125.2(4)
C42 C37 C38 C39 -2.3(4)
C42 C37 B1 C29 31.5(4)
C42 C37 B1 C45 148.6(3)
C42 C37 B1 C53 -89.3(3)
C42 C41 C44 F10 176.8(4)
C42 C41 C44 F11 -57.6(5)
C42 C41 C44 F12 56.0(4)
C43 C39 C40 C41 179.6(3)
C44 C41 C42 C37 178.2(3)
C45 C46 C47 C48 1.1(5)
C45 C46 C47 C51 -176.5(4)
C46 C45 C50 C49 0.0(4)
C46 C45 B1 C29 92.0(3)
C46 C45 B1 C37 -30.2(4)
C46 C45 B1 C53 -146.7(3)
C46 C47 C48 C49 0.1(5)
C46 C47 C51 F13 -21.3(8)
C46 C47 C51 F14 99.1(6)
C46 C47 C51 F15 -156.4(5)
C47 C48 C49 C50 -1.2(5)
C47 C48 C49 C52 178.0(4)
C48 C47 C51 F13 161.1(6)
C48 C47 C51 F14 -78.4(6)
C48 C47 C51 F15 26.0(7)
C48 C49 C50 C45 1.1(5)
C48 C49 C52 F16 17.9(6)
C48 C49 C52 F17 143.1(4)
C48 C49 C52 F18 -101.3(4)
C50 C45 C46 C47 -1.1(5)
C50 C45 B1 C29 -82.3(3)
C50 C45 B1 C37 155.4(3)
C50 C45 B1 C53 38.9(4)
C50 C49 C52 F16 -162.9(4)
C50 C49 C52 F17 -37.8(5)
C50 C49 C52 F18 77.8(5)
C51 C47 C48 C49 177.7(4)
C52 C49 C50 C45 -178.0(3)
C53 C54 C55 C56 -0.3(5)
C53 C54 C55 C59 178.1(4)
C54 C53 C58 C57 -1.0(4)
C54 C53 B1 C29 149.2(3)
C54 C53 B1 C37 -89.0(3)
C54 C53 B1 C45 32.2(4)
C54 C55 C56 C57 -0.9(5)
C54 C55 C59 F19 28.0(6)
C54 C55 C59 F20 -94.6(6)
C54 C55 C59 F21 141.2(4)
C55 C56 C57 C58 1.1(5)
C55 C56 C57 C60 -179.2(3)
C56 C55 C59 F19 -153.5(4)
C56 C55 C59 F20 83.9(6)
C56 C55 C59 F21 -40.3(6)
C56 C57 C58 C53 -0.2(5)
C56 C57 C60 F22 30.0(5)
C56 C57 C60 F23 150.1(3)
C56 C57 C60 F24 -91.1(4)
C58 C53 C54 C55 1.2(5)
C58 C53 B1 C29 -38.5(4)
C58 C53 B1 C37 83.4(3)
C58 C53 B1 C45 -155.5(3)
C58 C57 C60 F22 -150.3(4)
C58 C57 C60 F23 -30.3(5)
C58 C57 C60 F24 88.5(4)
C59 C55 C56 C57 -179.4(4)
C60 C57 C58 C53 -179.8(3)
C61 O1 C64 C63 24.3(11)
C61 C62 C63 C64 27.2(12)
C62 C63 C64 O1 -33.1(12)
C64 O1 C61 C62 -8.4(9)
C65 C66 C67 C68 179.1(7)
C66 C67 C68 C69 -179.4(7)
C67 C68 C69 C70 174.5(7)
B1 C29 C30 C31 176.2(3)
B1 C29 C34 C33 -175.6(3)
B1 C37 C38 C39 -176.9(3)
B1 C37 C42 C41 176.7(3)
B1 C45 C46 C47 -175.8(3)
B1 C45 C50 C49 174.8(3)
B1 C53 C54 C55 174.0(3)
B1 C53 C58 C57 -173.8(3)
